data_7206203
loop_
_publ_author_name
'Weng, Dan-Feng'
'Wang, Bing-Wu'
'Wang, Zhe-Ming'
'Gao, Song'

_publ_section_title
;
 Polymorphism of (H2mela)2[CuCl5]Cl (mela = melamine): structures,
 transformation and magnetic properties
;
_journal_issue 14
_journal_name_full CrystEngComm
_journal_page_first 4683
_journal_paper_doi 10.1039/c1ce05143a
_journal_volume 13
_journal_year 2011
_chemical_formula_sum 'C6 H16 Cl6 Cu N12'
_chemical_formula_weight 532.55
_chemical_name_systematic
;
?
;
_space_group_IT_number 13
_symmetry_cell_setting monoclinic
_symmetry_space_group_name_Hall '-P 2yc'
_symmetry_space_group_name_H-M 'P 1 2/c 1'
_atom_sites_solution_hydrogens geom
_atom_sites_solution_primary direct
_atom_sites_solution_secondary difmap
_audit_creation_method SHELXL-97
_cell_angle_alpha 90.00
_cell_angle_beta 108.4383(9)
_cell_angle_gamma 90.00
_cell_formula_units_Z 2
_cell_length_a 10.6942(2)
_cell_length_b 5.7300(1)
_cell_length_c 15.4546(5)
_cell_measurement_reflns_used 7206
_cell_measurement_temperature 293(2)
_cell_measurement_theta_max 27.485
_cell_measurement_theta_min 3.395
_cell_volume 898.41(4)
_computing_cell_refinement 'HKL Scalepack (Otwinowski & Minor, 1997)'
_computing_data_collection 'KappaCCD (Nonius B. V., 1998)'
_computing_data_reduction 'HKL Denzo (Otwinowski & Minor, 1997) & maXus (Mackay et al., 1998)'
_computing_molecular_graphics 'Bruker SHELXTL V5.1 (Sheldrick, 1998)'
_computing_publication_material 'SHELXL-97 (Sheldrick, 1997)'
_computing_structure_refinement 'SHELXL-97 (Sheldrick, 1997)'
_computing_structure_solution 'SHELXS-97 (Sheldrick, 1997)'
_diffrn_ambient_temperature 293(2)
_diffrn_detector_area_resol_mean 9
_diffrn_measured_fraction_theta_full 0.998
_diffrn_measured_fraction_theta_max 0.998
_diffrn_measurement_device_type 'NONIUS KappaCCD'
_diffrn_measurement_method CCD
_diffrn_radiation_monochromator graphite
_diffrn_radiation_source 'fine-focus sealed tube'
_diffrn_radiation_type MoK\a
_diffrn_radiation_wavelength 0.71073
_diffrn_reflns_av_R_equivalents 0.0485
_diffrn_reflns_av_sigmaI/netI 0.0326
_diffrn_reflns_limit_h_max 13
_diffrn_reflns_limit_h_min -13
_diffrn_reflns_limit_k_max 7
_diffrn_reflns_limit_k_min -7
_diffrn_reflns_limit_l_max 20
_diffrn_reflns_limit_l_min -20
_diffrn_reflns_number 13212
_diffrn_reflns_theta_full 27.48
_diffrn_reflns_theta_max 27.48
_diffrn_reflns_theta_min 3.56
_diffrn_standards_decay_% none
_exptl_absorpt_coefficient_mu 2.129
_exptl_absorpt_correction_T_max 0.606
_exptl_absorpt_correction_T_min 0.502
_exptl_absorpt_correction_type multi-scan
_exptl_absorpt_process_details
;
multi-scan from symmetry-related measurements
Sortav (Blessing 1995, 1997)
;
_exptl_crystal_colour yellow
_exptl_crystal_density_diffrn 1.969
_exptl_crystal_density_method 'not measured'
_exptl_crystal_description plate
_exptl_crystal_F_000 534
_exptl_crystal_size_max 0.47
_exptl_crystal_size_mid 0.35
_exptl_crystal_size_min 0.24
_refine_diff_density_max 0.527
_refine_diff_density_min -0.484
_refine_diff_density_rms 0.072
_refine_ls_extinction_coef 0.0233(13)
_refine_ls_extinction_expression Fc^*^=kFc[1+0.001xFc^2^\l^3^/sin(2\q)]^-1/4^
_refine_ls_extinction_method SHELXL
_refine_ls_goodness_of_fit_ref 1.021
_refine_ls_hydrogen_treatment constr
_refine_ls_matrix_type full
_refine_ls_number_parameters 116
_refine_ls_number_reflns 2067
_refine_ls_number_restraints 0
_refine_ls_restrained_S_all 1.021
_refine_ls_R_factor_all 0.0451
_refine_ls_R_factor_gt 0.0285
_refine_ls_shift/su_max 0.000
_refine_ls_shift/su_mean 0.000
_refine_ls_structure_factor_coef Fsqd
_refine_ls_weighting_details 'calc w=1/[\s^2^(Fo^2^)+(0.0387P)^2^+0.2295P] where P=(Fo^2^+2Fc^2^)/3'
_refine_ls_weighting_scheme calc
_refine_ls_wR_factor_gt 0.0715
_refine_ls_wR_factor_ref 0.0759
_reflns_number_gt 1537
_reflns_number_total 2067
_reflns_threshold_expression >2sigma(I)
_cod_data_source_file c1ce05143a.txt
_cod_data_source_block 1
_cod_depositor_comments
;
The following automatic conversions were performed:

'_symmetry_cell_setting' value 'Monoclinic' changed to 'monoclinic'
according to /home/saulius/struct/CIF-dictionaries/cif_core.dic
dictionary named 'cif_core.dic' version 2.4.1 from 2010-06-29.

Automatic conversion script
Id: cif_fix_values 1715 2011-07-08 13:25:40Z adriana 

The following automatic conversions were performed:

'_refine_ls_hydrogen_treatment' value 'constr.' was replaced with the
value 'constr' as specified in the replacement file
'src/cod-tools/trunk/data/replacement-values/replacement_values.lst'.

Automatic conversion script
Id: cif_fix_values 5376 2017-05-30 11:51:03Z andrius 
;
_cod_original_sg_symbol_H-M 'P 2/c'
_cod_database_code 7206203

loop_
_symmetry_equiv_pos_as_xyz
'x, y, z'
'-x, y, -z+1/2'
'-x, -y, -z'
'x, -y, z-1/2'

loop_
_atom_site_label
_atom_site_type_symbol
_atom_site_fract_x
_atom_site_fract_y
_atom_site_fract_z
_atom_site_U_iso_or_equiv
_atom_site_adp_type
_atom_site_occupancy
_atom_site_symmetry_multiplicity
_atom_site_calc_flag
_atom_site_refinement_flags
_atom_site_disorder_assembly
_atom_site_disorder_group
Cu1 Cu 0.0000 0.98881(7) 0.2500 0.02848(14) Uani 1 2 d S . .
Cl1 Cl 0.0000 0.51187(15) 0.2500 0.0384(2) Uani 1 2 d S . .
Cl2 Cl 0.06396(5) 0.99358(9) 0.40829(4) 0.02955(15) Uani 1 1 d . . .
Cl3 Cl 0.22097(5) 1.00162(9) 0.25610(4) 0.03019(16) Uani 1 1 d . . .
Cl4 Cl 0.5000 0.41624(16) 0.2500 0.0348(2) Uani 1 2 d S . .
C1 C 0.3124(2) 0.4415(4) 0.44747(15) 0.0241(5) Uani 1 1 d . . .
C2 C 0.2037(2) 0.4566(4) 0.55837(15) 0.0248(5) Uani 1 1 d . . .
C3 C 0.35984(19) 0.1681(4) 0.55868(14) 0.0254(5) Uani 1 1 d . . .
N1 N 0.22480(17) 0.5439(3) 0.48402(13) 0.0266(4) Uani 1 1 d . . .
H1 H 0.1826 0.6666 0.4587 0.032 Uiso 1 1 calc R . .
N2 N 0.26904(16) 0.2616(3) 0.59396(12) 0.0251(4) Uani 1 1 d . . .
H2 H 0.2536 0.1949 0.6394 0.030 Uiso 1 1 calc R . .
N3 N 0.38337(15) 0.2559(3) 0.48609(12) 0.0254(4) Uani 1 1 d . . .
N4 N 0.32613(18) 0.5374(3) 0.37429(13) 0.0323(5) Uani 1 1 d . . .
H4A H 0.3818 0.4809 0.3501 0.039 Uiso 1 1 calc R . .
H4B H 0.2795 0.6571 0.3503 0.039 Uiso 1 1 calc R . .
N5 N 0.12214(19) 0.5573(4) 0.59393(14) 0.0356(5) Uani 1 1 d . . .
H5A H 0.0810 0.6818 0.5695 0.043 Uiso 1 1 calc R . .
H5B H 0.1095 0.4993 0.6418 0.043 Uiso 1 1 calc R . .
N6 N 0.4253(2) -0.0171(3) 0.59937(15) 0.0386(5) Uani 1 1 d . . .
H6A H 0.4831 -0.0806 0.5788 0.046 Uiso 1 1 calc R . .
H6B H 0.4102 -0.0746 0.6465 0.046 Uiso 1 1 calc R . .

loop_
_atom_site_aniso_label
_atom_site_aniso_U_11
_atom_site_aniso_U_22
_atom_site_aniso_U_33
_atom_site_aniso_U_23
_atom_site_aniso_U_13
_atom_site_aniso_U_12
Cu1 0.0246(2) 0.0424(3) 0.0197(2) 0.000 0.00866(16) 0.000
Cl1 0.0352(5) 0.0515(6) 0.0327(5) 0.000 0.0169(4) 0.000
Cl2 0.0351(3) 0.0302(3) 0.0230(3) 0.0010(2) 0.0085(2) 0.0060(2)
Cl3 0.0315(3) 0.0316(3) 0.0293(3) -0.0012(2) 0.0120(2) 0.0007(2)
Cl4 0.0389(5) 0.0373(5) 0.0340(5) 0.000 0.0196(4) 0.000
C1 0.0226(11) 0.0267(12) 0.0227(12) -0.0011(9) 0.0068(9) -0.0002(8)
C2 0.0261(11) 0.0251(13) 0.0228(12) -0.0034(9) 0.0070(9) -0.0016(9)
C3 0.0255(11) 0.0245(12) 0.0238(11) 0.0005(9) 0.0042(9) 0.0018(9)
N1 0.0290(10) 0.0254(11) 0.0279(11) 0.0058(8) 0.0124(8) 0.0085(7)
N2 0.0296(10) 0.0284(11) 0.0191(9) 0.0018(8) 0.0102(8) 0.0009(7)
N3 0.0256(9) 0.0270(10) 0.0243(10) 0.0046(8) 0.0088(8) 0.0063(7)
N4 0.0335(11) 0.0393(12) 0.0285(11) 0.0110(9) 0.0159(9) 0.0119(8)
N5 0.0399(11) 0.0418(13) 0.0320(12) 0.0015(9) 0.0211(10) 0.0087(9)
N6 0.0428(12) 0.0388(13) 0.0377(13) 0.0134(10) 0.0177(10) 0.0141(9)

loop_
_atom_type_symbol
_atom_type_description
_atom_type_scat_dispersion_real
_atom_type_scat_dispersion_imag
_atom_type_scat_source
C C 0.0033 0.0016 'International Tables Vol C Tables 4.2.6.8 and 6.1.1.4'
H H 0.0000 0.0000 'International Tables Vol C Tables 4.2.6.8 and 6.1.1.4'
N N 0.0061 0.0033 'International Tables Vol C Tables 4.2.6.8 and 6.1.1.4'
Cl Cl 0.1484 0.1585 'International Tables Vol C Tables 4.2.6.8 and 6.1.1.4'
Cu Cu 0.3201 1.2651 'International Tables Vol C Tables 4.2.6.8 and 6.1.1.4'

loop_
_geom_angle_atom_site_label_1
_geom_angle_atom_site_label_2
_geom_angle_atom_site_label_3
_geom_angle
_geom_angle_site_symmetry_1
_geom_angle_site_symmetry_3
_geom_angle_publ_flag
Cl2 Cu1 Cl2 178.65(3) . 2 ?
Cl2 Cu1 Cl3 89.96(2) . 2 ?
Cl2 Cu1 Cl3 90.00(2) 2 2 ?
Cl2 Cu1 Cl3 90.00(2) . . ?
Cl2 Cu1 Cl3 89.96(2) 2 . ?
Cl3 Cu1 Cl3 176.40(3) 2 . ?
Cl2 Cu1 Cl1 90.675(16) . . ?
Cl2 Cu1 Cl1 90.675(16) 2 . ?
Cl3 Cu1 Cl1 91.800(16) 2 . ?
Cl3 Cu1 Cl1 91.800(16) . . ?
Cl2 Cu1 Cl1 89.33(2) . 1_565 ?
Cl3 Cu1 Cl1 88.20(2) . 1_565 ?
Cl2 Cu1 Cl1 89.33(2) 2_555 1_565 ?
Cl3 Cu1 Cl1 88.20(2) 2_555 1_565 ?
Cl1 Cu1 Cl1 180.00(0) . 1_565 ?
N4 C1 N3 121.28(19) . . ?
N4 C1 N1 117.09(19) . . ?
N3 C1 N1 121.60(19) . . ?
N5 C2 N1 120.9(2) . . ?
N5 C2 N2 121.8(2) . . ?
N1 C2 N2 117.21(19) . . ?
N6 C3 N3 119.8(2) . . ?
N6 C3 N2 117.6(2) . . ?
N3 C3 N2 122.62(19) . . ?
C2 N1 C1 121.18(18) . . ?
C2 N1 H1 119.4 . . ?
C1 N1 H1 119.4 . . ?
C2 N2 C3 120.52(19) . . ?
C2 N2 H2 119.7 . . ?
C3 N2 H2 119.7 . . ?
C3 N3 C1 116.67(18) . . ?
C1 N4 H4A 120.0 . . ?
C1 N4 H4B 120.0 . . ?
H4A N4 H4B 120.0 . . ?
C2 N5 H5A 120.0 . . ?
C2 N5 H5B 120.0 . . ?
H5A N5 H5B 120.0 . . ?
C3 N6 H6A 120.0 . . ?
C3 N6 H6B 120.0 . . ?
H6A N6 H6B 120.0 . . ?

loop_
_geom_bond_atom_site_label_1
_geom_bond_atom_site_label_2
_geom_bond_distance
_geom_bond_site_symmetry_2
_geom_bond_publ_flag
Cu1 Cl2 2.3226(5) . ?
Cu1 Cl2 2.3226(5) 2 ?
Cu1 Cl3 2.3361(5) 2 ?
Cu1 Cl3 2.3361(5) . ?
Cu1 Cl1 2.7329(10) . ?
Cu1 Cl1 2.9971(10) . 1565
C1 N4 1.307(3) . ?
C1 N3 1.333(3) . ?
C1 N1 1.370(3) . ?
C2 N5 1.304(3) . ?
C2 N1 1.336(3) . ?
C2 N2 1.340(3) . ?
C3 N6 1.316(3) . ?
C3 N3 1.324(3) . ?
C3 N2 1.365(3) . ?
N1 H1 0.8600 . ?
N2 H2 0.8600 . ?
N4 H4A 0.8600 . ?
N4 H4B 0.8600 . ?
N5 H5A 0.8600 . ?
N5 H5B 0.8600 . ?
N6 H6A 0.8600 . ?
N6 H6B 0.8600 . ?

loop_
_geom_hbond_atom_site_label_D
_geom_hbond_atom_site_label_H
_geom_hbond_atom_site_label_A
_geom_hbond_distance_DH
_geom_hbond_distance_HA
_geom_hbond_distance_DA
_geom_hbond_angle_DHA
_geom_hbond_site_symmetry_A
N1 H1 Cl2 0.86 2.26 3.1136(18) 172.7 .
N2 H2 Cl3 0.86 2.25 3.1037(18) 175.9 4_566
N4 H4A Cl4 0.86 2.32 3.1445(18) 161.7 .
N4 H4B Cl3 0.86 2.41 3.2212(19) 156.4 .
N5 H5A Cl2 0.86 2.51 3.247(2) 143.7 3_576
N5 H5B Cl1 0.86 2.33 3.1103(19) 151.8 3_566
N6 H6A N3 0.86 2.23 3.084(3) 174.5 3_656
N6 H6B Cl4 0.86 2.52 3.180(2) 134.4 3_656
